data_4303361
loop_
_publ_author_name
'Shuangquan Zang'
'Xiaoming Ren'
'Yang Su'
'You Song'
'Wenjun Tong'
'Zhaoping Ni'
'Hanhua Zhao'
'Song Gao'
'Qingjin Meng'

_publ_section_title
;
Observation of Magnetic Bistability in Polymorphs of the
[Ni(dmit)2]- Complexes
;
_journal_name_full 'Inorganic Chemistry'
_journal_page_first 9623
_journal_page_last 9630
_journal_paper_doi 10.1021/ic900090e
_journal_volume 48
_journal_year 2009
_chemical_formula_moiety ' C16 H13 N2 O2, C6 Ni S10, C3 H6 O'
_chemical_formula_sum 'C25 H19 N2 Ni O3 S10'
_chemical_formula_weight 774.73
_chemical_name_systematic
; 
 ? 
;
_space_group_IT_number 14
_symmetry_cell_setting monoclinic
_symmetry_space_group_name_Hall '-P 2yn'
_symmetry_space_group_name_H-M 'P 1 21/n 1'
_atom_sites_solution_hydrogens geom
_atom_sites_solution_primary direct
_atom_sites_solution_secondary difmap
_audit_creation_method SHELXL-97
_cell_angle_alpha 90.00
_cell_angle_beta 98.855(4)
_cell_angle_gamma 90.00
_cell_formula_units_Z 4
_cell_length_a 12.219(3)
_cell_length_b 8.134(2)
_cell_length_c 31.928(8)
_cell_measurement_reflns_used 913
_cell_measurement_temperature 293(2)
_cell_measurement_theta_max 24.827
_cell_measurement_theta_min 2.365
_cell_volume 3135.5(13)
_computing_cell_refinement SMART
_computing_data_collection 'SMART (Bruker, 2000)'
_computing_data_reduction 'SAINT (Bruker, 2000)'
_computing_molecular_graphics SHELXTL
_computing_publication_material SHELXTL
_computing_structure_refinement SHELXTL
_computing_structure_solution 'SHELXTL (Bruker, 2000)'
_diffrn_ambient_temperature 293(2)
_diffrn_measured_fraction_theta_full 0.995
_diffrn_measured_fraction_theta_max 0.995
_diffrn_radiation_monochromator graphite
_diffrn_radiation_source 'fine-focus sealed tube'
_diffrn_radiation_type MoK\a
_diffrn_radiation_wavelength 0.71073
_diffrn_reflns_av_R_equivalents 0.0323
_diffrn_reflns_av_sigmaI/netI 0.0436
_diffrn_reflns_limit_h_max 14
_diffrn_reflns_limit_h_min -15
_diffrn_reflns_limit_k_max 10
_diffrn_reflns_limit_k_min -9
_diffrn_reflns_limit_l_max 39
_diffrn_reflns_limit_l_min -29
_diffrn_reflns_number 16100
_diffrn_reflns_theta_full 26.00
_diffrn_reflns_theta_max 26.00
_diffrn_reflns_theta_min 2.36
_exptl_absorpt_coefficient_mu 1.317
_exptl_absorpt_correction_T_max 0.88
_exptl_absorpt_correction_T_min 0.74
_exptl_absorpt_correction_type multi-scan
_exptl_absorpt_process_details 'SADABS(Bruker, 2000)'
_exptl_crystal_colour black
_exptl_crystal_density_diffrn 1.641
_exptl_crystal_density_method 'not measured'
_exptl_crystal_description block
_exptl_crystal_F_000 1580
_exptl_crystal_size_max 0.3
_exptl_crystal_size_mid 0.2
_exptl_crystal_size_min 0.1
_refine_diff_density_max 0.379
_refine_diff_density_min -0.855
_refine_diff_density_rms 0.070
_refine_ls_extinction_method none
_refine_ls_goodness_of_fit_ref 1.081
_refine_ls_hydrogen_treatment constr
_refine_ls_matrix_type full
_refine_ls_number_parameters 372
_refine_ls_number_reflns 6116
_refine_ls_number_restraints 0
_refine_ls_restrained_S_all 1.081
_refine_ls_R_factor_all 0.0802
_refine_ls_R_factor_gt 0.0565
_refine_ls_shift/su_max 0.000
_refine_ls_shift/su_mean 0.000
_refine_ls_structure_factor_coef Fsqd
_refine_ls_weighting_details 'calc w=1/[\s^2^(Fo^2^)+(0.0632P)^2^+1.6855P] where P=(Fo^2^+2Fc^2^)/3'
_refine_ls_weighting_scheme calc
_refine_ls_wR_factor_gt 0.1295
_refine_ls_wR_factor_ref 0.1367
_reflns_number_gt 4552
_reflns_number_total 6116
_reflns_threshold_expression >2sigma(I)
_cod_data_source_file ic900090e_si_005.cif
_cod_data_source_block 2b
_cod_depositor_comments
;
The following automatic conversions were performed:

'_symmetry_cell_setting' tag value 'Monolic' was replaced with
'monoclinic' value.

Automatic conversion script
Id: cif_fix_values 1646 2011-03-28 12:23:43Z adriana 
;
_cod_original_cell_volume 3135.6(13)
_cod_original_sg_symbol_H-M 'P 21/n'
_cod_database_code 4303361

loop_
_symmetry_equiv_pos_as_xyz
'x, y, z'
'-x+1/2, y+1/2, -z+1/2'
'-x, -y, -z'
'x-1/2, -y-1/2, z-1/2'

loop_
_atom_site_label
_atom_site_type_symbol
_atom_site_fract_x
_atom_site_fract_y
_atom_site_fract_z
_atom_site_U_iso_or_equiv
_atom_site_adp_type
_atom_site_occupancy
_atom_site_symmetry_multiplicity
_atom_site_calc_flag
_atom_site_refinement_flags
_atom_site_disorder_assembly
_atom_site_disorder_group
Ni1 Ni 0.51317(4) 0.84865(6) 0.049496(16) 0.04313(16) Uani 1 1 d . . .
S1 S 0.58616(9) 1.00038(12) 0.10160(3) 0.0452(2) Uani 1 1 d . . .
S2 S 0.65867(10) 0.69497(15) 0.05242(4) 0.0545(3) Uani 1 1 d . . .
S3 S 0.43442(9) 0.69368(14) -0.00094(4) 0.0516(3) Uani 1 1 d . . .
S4 S 0.37085(9) 1.00793(13) 0.04555(4) 0.0513(3) Uani 1 1 d . . .
S5 S 0.14831(10) 0.99979(13) -0.01115(4) 0.0532(3) Uani 1 1 d . . .
S6 S 0.20691(10) 0.70893(15) -0.05382(4) 0.0575(3) Uani 1 1 d . . .
S7 S -0.01251(11) 0.86031(19) -0.08107(4) 0.0685(4) Uani 1 1 d . . .
S8 S 0.81249(11) 0.98556(18) 0.15636(4) 0.0687(4) Uani 1 1 d . . .
S9 S 0.87820(10) 0.70762(17) 0.11104(4) 0.0637(3) Uani 1 1 d . . .
S10 S 1.03212(13) 0.8370(3) 0.18472(5) 0.0913(5) Uani 1 1 d . . .
C1 C 0.9133(4) 0.8439(7) 0.15215(15) 0.0612(12) Uani 1 1 d . . .
C2 C 0.7454(4) 0.7826(5) 0.09342(13) 0.0478(10) Uani 1 1 d . . .
C3 C 0.7149(4) 0.9144(5) 0.11540(13) 0.0480(10) Uani 1 1 d . . .
C4 C 0.1085(4) 0.8577(6) -0.05034(14) 0.0507(10) Uani 1 1 d . . .
C5 C 0.2802(3) 0.9225(5) 0.00602(12) 0.0404(9) Uani 1 1 d . . .
C6 C 0.3071(4) 0.7816(5) -0.01459(13) 0.0458(10) Uani 1 1 d . . .
C7 C 0.3103(3) 0.5578(5) 0.09766(11) 0.0373(8) Uani 1 1 d . . .
C8 C 0.2754(4) 0.4394(5) 0.06643(13) 0.0475(10) Uani 1 1 d . . .
H8 H 0.3205 0.3499 0.0631 0.057 Uiso 1 1 calc R . .
C9 C 0.1764(4) 0.4552(6) 0.04129(15) 0.0563(11) Uani 1 1 d . . .
H9 H 0.1541 0.3769 0.0205 0.068 Uiso 1 1 calc R . .
C10 C 0.1075(4) 0.5884(6) 0.04627(15) 0.0582(12) Uani 1 1 d . . .
H10 H 0.0381 0.5953 0.0297 0.070 Uiso 1 1 calc R . .
C11 C 0.1402(3) 0.7056(6) 0.07456(14) 0.0493(10) Uani 1 1 d . . .
H11 H 0.0945 0.7957 0.0766 0.059 Uiso 1 1 calc R . .
C12 C 0.2429(3) 0.6957(5) 0.10141(12) 0.0396(9) Uani 1 1 d . . .
C13 C 0.2798(4) 0.8142(6) 0.13169(14) 0.0530(11) Uani 1 1 d . . .
H13 H 0.2351 0.9039 0.1354 0.064 Uiso 1 1 calc R . .
C14 C 0.3797(4) 0.7994(6) 0.15561(15) 0.0553(11) Uani 1 1 d . . .
H14 H 0.4059 0.8816 0.1748 0.066 Uiso 1 1 calc R . .
C15 C 0.4433(3) 0.6621(6) 0.15161(13) 0.0482(10) Uani 1 1 d . . .
H4 H 0.5112 0.6515 0.1691 0.058 Uiso 1 1 calc R . .
C16 C 0.4790(4) 0.3956(6) 0.12108(13) 0.0513(11) Uani 1 1 d . . .
H16A H 0.5070 0.3971 0.0943 0.062 Uiso 1 1 calc R . .
H16B H 0.4315 0.2999 0.1211 0.062 Uiso 1 1 calc R . .
C17 C 0.5753(3) 0.3775(5) 0.15635(12) 0.0458(10) Uani 1 1 d . . .
C18 C 0.6791(4) 0.4245(6) 0.15071(14) 0.0569(12) Uani 1 1 d . . .
H18 H 0.6903 0.4681 0.1248 0.068 Uiso 1 1 calc R . .
C19 C 0.7674(4) 0.4084(6) 0.18264(14) 0.0561(11) Uani 1 1 d . . .
H19 H 0.8375 0.4439 0.1787 0.067 Uiso 1 1 calc R . .
C20 C 0.7511(4) 0.3395(6) 0.22034(13) 0.0539(11) Uani 1 1 d . . .
C21 C 0.6473(4) 0.2898(7) 0.22726(14) 0.0601(12) Uani 1 1 d . . .
H21 H 0.6368 0.2435 0.2530 0.072 Uiso 1 1 calc R . .
C22 C 0.5605(4) 0.3107(7) 0.19518(14) 0.0635(13) Uani 1 1 d . . .
H22 H 0.4898 0.2795 0.1994 0.076 Uiso 1 1 calc R . .
C23 C 0.2111(4) 0.1980(6) 0.23512(15) 0.0618(13) Uani 1 1 d . . .
H23A H 0.1437 0.1372 0.2349 0.093 Uiso 1 1 calc R . .
H23B H 0.2143 0.2856 0.2554 0.093 Uiso 1 1 calc R . .
H23C H 0.2733 0.1261 0.2427 0.093 Uiso 1 1 calc R . .
C24 C 0.1237(4) 0.3728(6) 0.17560(15) 0.0612(13) Uani 1 1 d . . .
H24A H 0.1417 0.4275 0.1509 0.092 Uiso 1 1 calc R . .
H24B H 0.1115 0.4532 0.1964 0.092 Uiso 1 1 calc R . .
H24C H 0.0578 0.3084 0.1680 0.092 Uiso 1 1 calc R . .
C25 C 0.2143(4) 0.2666(6) 0.19294(16) 0.0584(12) Uani 1 1 d . . .
N1 N 0.4111(2) 0.5455(4) 0.12392(9) 0.0377(7) Uani 1 1 d . . .
N2 N 0.8445(4) 0.3181(6) 0.25403(15) 0.0737(13) Uani 1 1 d . . .
O1 O 0.9317(3) 0.3800(5) 0.24973(11) 0.0747(11) Uani 1 1 d . . .
O2 O 0.8300(3) 0.2417(5) 0.28476(13) 0.0772(11) Uani 1 1 d . . .
O3 O 0.2834(3) 0.2303(4) 0.17331(10) 0.0585(8) Uani 1 1 d . . .

loop_
_atom_site_aniso_label
_atom_site_aniso_U_11
_atom_site_aniso_U_22
_atom_site_aniso_U_33
_atom_site_aniso_U_23
_atom_site_aniso_U_13
_atom_site_aniso_U_12
Ni1 0.0505(3) 0.0357(3) 0.0444(3) 0.0010(2) 0.0114(2) 0.0014(2)
S1 0.0517(6) 0.0377(5) 0.0476(6) -0.0001(4) 0.0117(5) 0.0017(4)
S2 0.0558(6) 0.0490(7) 0.0578(7) -0.0068(5) 0.0061(5) 0.0067(5)
S3 0.0537(6) 0.0433(6) 0.0580(6) -0.0111(5) 0.0088(5) 0.0107(5)
S4 0.0539(6) 0.0406(6) 0.0584(7) -0.0086(5) 0.0048(5) 0.0061(5)
S5 0.0583(6) 0.0424(6) 0.0588(7) -0.0039(5) 0.0087(5) 0.0121(5)
S6 0.0614(7) 0.0555(7) 0.0544(7) -0.0151(5) 0.0044(5) 0.0108(5)
S7 0.0616(7) 0.0727(9) 0.0679(8) -0.0033(7) -0.0009(6) 0.0065(6)
S8 0.0632(8) 0.0750(9) 0.0650(8) -0.0162(7) 0.0005(6) -0.0019(7)
S9 0.0501(7) 0.0649(8) 0.0751(8) -0.0022(6) 0.0064(6) 0.0048(6)
S10 0.0636(9) 0.1273(15) 0.0780(10) -0.0007(10) -0.0054(7) 0.0001(9)
C1 0.055(3) 0.069(3) 0.059(3) 0.005(2) 0.008(2) -0.011(2)
C2 0.048(2) 0.048(2) 0.049(2) 0.0052(19) 0.0139(19) 0.0054(19)
C3 0.054(2) 0.044(2) 0.048(2) -0.0070(19) 0.0140(19) -0.0032(19)
C4 0.052(2) 0.051(3) 0.050(2) 0.004(2) 0.014(2) -0.002(2)
C5 0.056(2) 0.0309(19) 0.037(2) -0.0021(15) 0.0140(17) 0.0028(17)
C6 0.053(2) 0.046(2) 0.041(2) -0.0032(18) 0.0145(19) -0.0004(19)
C7 0.0405(19) 0.043(2) 0.0267(17) -0.0026(16) 0.0001(15) 0.0032(17)
C8 0.055(2) 0.042(2) 0.042(2) -0.0083(18) -0.0037(19) 0.0111(19)
C9 0.052(2) 0.060(3) 0.052(3) -0.016(2) -0.006(2) -0.006(2)
C10 0.040(2) 0.074(3) 0.054(3) -0.005(2) -0.0147(19) 0.002(2)
C11 0.038(2) 0.051(3) 0.055(3) -0.002(2) -0.0037(19) 0.0057(18)
C12 0.041(2) 0.044(2) 0.0344(19) -0.0027(16) 0.0087(16) -0.0008(17)
C13 0.048(2) 0.059(3) 0.051(2) -0.007(2) 0.005(2) 0.008(2)
C14 0.057(3) 0.051(3) 0.053(3) -0.015(2) -0.007(2) 0.002(2)
C15 0.038(2) 0.062(3) 0.041(2) -0.013(2) -0.0044(17) -0.0007(19)
C16 0.052(2) 0.057(3) 0.042(2) -0.0100(19) -0.0034(19) 0.014(2)
C17 0.042(2) 0.054(3) 0.037(2) -0.0060(18) -0.0056(17) 0.0165(18)
C18 0.052(3) 0.074(3) 0.043(2) 0.010(2) 0.003(2) 0.012(2)
C19 0.039(2) 0.078(3) 0.051(3) 0.007(2) 0.0053(19) 0.003(2)
C20 0.052(3) 0.064(3) 0.041(2) 0.002(2) -0.0079(19) 0.019(2)
C21 0.055(3) 0.081(4) 0.041(2) 0.010(2) -0.003(2) 0.003(2)
C22 0.050(3) 0.095(4) 0.046(3) 0.007(2) 0.009(2) 0.000(3)
C23 0.073(3) 0.054(3) 0.054(3) -0.015(2) -0.004(2) 0.005(2)
C24 0.063(3) 0.063(3) 0.055(3) -0.019(2) -0.001(2) 0.002(2)
C25 0.057(3) 0.056(3) 0.058(3) -0.021(2) -0.004(2) 0.003(2)
N1 0.0364(16) 0.0485(19) 0.0260(15) -0.0081(13) -0.0022(12) 0.0007(14)
N2 0.056(3) 0.086(3) 0.069(3) 0.001(3) -0.021(2) 0.022(2)
O1 0.051(2) 0.094(3) 0.070(2) 0.001(2) -0.0183(17) 0.017(2)
O2 0.054(2) 0.103(3) 0.066(2) 0.010(2) -0.0194(18) 0.018(2)
O3 0.0575(19) 0.056(2) 0.0576(19) -0.0152(16) -0.0037(16) -0.0005(15)

loop_
_atom_type_symbol
_atom_type_description
_atom_type_scat_dispersion_real
_atom_type_scat_dispersion_imag
_atom_type_scat_source
C C 0.0033 0.0016 'International Tables Vol C Tables 4.2.6.8 and 6.1.1.4'
H H 0.0000 0.0000 'International Tables Vol C Tables 4.2.6.8 and 6.1.1.4'
N N 0.0061 0.0033 'International Tables Vol C Tables 4.2.6.8 and 6.1.1.4'
O O 0.0106 0.0060 'International Tables Vol C Tables 4.2.6.8 and 6.1.1.4'
S S 0.1246 0.1234 'International Tables Vol C Tables 4.2.6.8 and 6.1.1.4'
Ni Ni 0.3393 1.1124 'International Tables Vol C Tables 4.2.6.8 and 6.1.1.4'

loop_
_geom_angle_atom_site_label_1
_geom_angle_atom_site_label_2
_geom_angle_atom_site_label_3
_geom_angle
_geom_angle_site_symmetry_1
_geom_angle_site_symmetry_3
_geom_angle_publ_flag
S1 Ni1 S3 177.38(5) . . ?
S1 Ni1 S4 86.28(5) . . ?
S3 Ni1 S4 92.55(5) . . ?
S1 Ni1 S2 93.33(5) . . ?
S3 Ni1 S2 87.91(5) . . ?
S4 Ni1 S2 178.13(5) . . ?
C3 S1 Ni1 102.66(15) . . ?
C2 S2 Ni1 101.58(15) . . ?
C6 S3 Ni1 103.32(15) . . ?
C5 S4 Ni1 103.06(14) . . ?
C4 S5 C5 97.5(2) . . ?
C6 S6 C4 97.9(2) . . ?
C1 S8 C3 97.8(2) . . ?
C1 S9 C2 97.5(2) . . ?
S10 C1 S8 123.3(3) . . ?
S10 C1 S9 123.4(3) . . ?
S8 C1 S9 113.4(3) . . ?
C3 C2 S2 122.4(3) . . ?
C3 C2 S9 115.0(3) . . ?
S2 C2 S9 122.5(3) . . ?
C2 C3 S1 120.0(3) . . ?
C2 C3 S8 116.2(3) . . ?
S1 C3 S8 123.8(3) . . ?
S7 C4 S5 123.6(3) . . ?
S7 C4 S6 122.9(3) . . ?
S5 C4 S6 113.4(3) . . ?
C6 C5 S4 121.1(3) . . ?
C6 C5 S5 115.2(3) . . ?
S4 C5 S5 123.7(2) . . ?
C5 C6 S3 119.9(3) . . ?
C5 C6 S6 115.9(3) . . ?
S3 C6 S6 124.2(2) . . ?
N1 C7 C8 121.7(3) . . ?
N1 C7 C12 119.0(3) . . ?
C8 C7 C12 119.3(3) . . ?
C9 C8 C7 120.2(4) . . ?
C9 C8 H8 119.9 . . ?
C7 C8 H8 119.9 . . ?
C8 C9 C10 120.4(4) . . ?
C8 C9 H9 119.8 . . ?
C10 C9 H9 119.8 . . ?
C11 C10 C9 120.6(4) . . ?
C11 C10 H10 119.7 . . ?
C9 C10 H10 119.7 . . ?
C10 C11 C12 121.2(4) . . ?
C10 C11 H11 119.4 . . ?
C12 C11 H11 119.4 . . ?
C13 C12 C7 118.7(4) . . ?
C13 C12 C11 123.1(4) . . ?
C7 C12 C11 118.2(4) . . ?
C14 C13 C12 120.2(4) . . ?
C14 C13 H13 119.9 . . ?
C12 C13 H13 119.9 . . ?
C13 C14 C15 119.7(4) . . ?
C13 C14 H14 120.1 . . ?
C15 C14 H14 120.1 . . ?
N1 C15 C14 122.2(4) . . ?
N1 C15 H4 118.9 . . ?
C14 C15 H4 118.9 . . ?
N1 C16 C17 114.5(3) . . ?
N1 C16 H16A 108.6 . . ?
C17 C16 H16A 108.6 . . ?
N1 C16 H16B 108.6 . . ?
C17 C16 H16B 108.6 . . ?
H16A C16 H16B 107.6 . . ?
C18 C17 C22 118.6(4) . . ?
C18 C17 C16 120.7(4) . . ?
C22 C17 C16 120.7(4) . . ?
C17 C18 C19 121.1(4) . . ?
C17 C18 H18 119.4 . . ?
C19 C18 H18 119.4 . . ?
C20 C19 C18 119.2(4) . . ?
C20 C19 H19 120.4 . . ?
C18 C19 H19 120.4 . . ?
C19 C20 C21 121.4(4) . . ?
C19 C20 N2 119.7(5) . . ?
C21 C20 N2 118.8(4) . . ?
C22 C21 C20 118.0(4) . . ?
C22 C21 H21 121.0 . . ?
C20 C21 H21 121.0 . . ?
C21 C22 C17 121.6(4) . . ?
C21 C22 H22 119.2 . . ?
C17 C22 H22 119.2 . . ?
C25 C23 H23A 109.5 . . ?
C25 C23 H23B 109.5 . . ?
H23A C23 H23B 109.5 . . ?
C25 C23 H23C 109.5 . . ?
H23A C23 H23C 109.5 . . ?
H23B C23 H23C 109.5 . . ?
C25 C24 H24A 109.5 . . ?
C25 C24 H24B 109.5 . . ?
H24A C24 H24B 109.5 . . ?
C25 C24 H24C 109.5 . . ?
H24A C24 H24C 109.5 . . ?
H24B C24 H24C 109.5 . . ?
O3 C25 C24 121.4(5) . . ?
O3 C25 C23 121.5(5) . . ?
C24 C25 C23 117.0(5) . . ?
C15 N1 C7 120.1(3) . . ?
C15 N1 C16 121.5(3) . . ?
C7 N1 C16 118.4(3) . . ?
O2 N2 O1 123.7(4) . . ?
O2 N2 C20 118.1(5) . . ?
O1 N2 C20 118.2(5) . . ?

loop_
_geom_bond_atom_site_label_1
_geom_bond_atom_site_label_2
_geom_bond_distance
_geom_bond_site_symmetry_2
_geom_bond_publ_flag
Ni1 S1 2.1518(12) . ?
Ni1 S3 2.1520(13) . ?
Ni1 S4 2.1567(12) . ?
Ni1 S2 2.1637(13) . ?
S1 C3 1.716(5) . ?
S2 C2 1.708(5) . ?
S3 C6 1.707(4) . ?
S4 C5 1.695(4) . ?
S5 C4 1.718(5) . ?
S5 C5 1.738(4) . ?
S6 C6 1.716(4) . ?
S6 C4 1.722(5) . ?
S7 C4 1.644(5) . ?
S8 C1 1.707(5) . ?
S8 C3 1.728(4) . ?
S9 C1 1.721(5) . ?
S9 C2 1.744(4) . ?
S10 C1 1.652(5) . ?
C2 C3 1.364(6) . ?
C5 C6 1.386(5) . ?
C7 N1 1.383(5) . ?
C7 C8 1.404(5) . ?
C7 C12 1.408(5) . ?
C8 C9 1.350(6) . ?
C8 H8 0.9300 . ?
C9 C10 1.397(7) . ?
C9 H9 0.9300 . ?
C10 C11 1.332(6) . ?
C10 H10 0.9300 . ?
C11 C12 1.408(6) . ?
C11 H11 0.9300 . ?
C12 C13 1.390(6) . ?
C13 C14 1.342(6) . ?
C13 H13 0.9300 . ?
C14 C15 1.378(6) . ?
C14 H14 0.9300 . ?
C15 N1 1.315(5) . ?
C15 H4 0.9300 . ?
C16 N1 1.485(5) . ?
C16 C17 1.506(5) . ?
C16 H16A 0.9700 . ?
C16 H16B 0.9700 . ?
C17 C18 1.363(6) . ?
C17 C22 1.391(6) . ?
C18 C19 1.372(6) . ?
C18 H18 0.9300 . ?
C19 C20 1.370(6) . ?
C19 H19 0.9300 . ?
C20 C21 1.382(7) . ?
C20 N2 1.453(6) . ?
C21 C22 1.367(6) . ?
C21 H21 0.9300 . ?
C22 H22 0.9300 . ?
C23 C25 1.464(7) . ?
C23 H23A 0.9600 . ?
C23 H23B 0.9600 . ?
C23 H23C 0.9600 . ?
C24 C25 1.446(7) . ?
C24 H24A 0.9600 . ?
C24 H24B 0.9600 . ?
C24 H24C 0.9600 . ?
C25 O3 1.164(5) . ?
N2 O2 1.197(6) . ?
N2 O1 1.205(6) . ?
